data_4501470
loop_
_publ_author_name
'Upamali, Karasinghe A. N.'
'Estrada, Leandro A.'
'De, Puran K.'
'Cai, Xichen'
'Krause, Jeanette A.'
'Neckers, Douglas C.'

_publ_section_title
;
 Carbazole-based cyano-stilbene highly fluorescent microcrystals.
;
_journal_issue 5
_journal_name_full 'Langmuir : the ACS journal of surfaces and colloids'
_journal_page_first 1573
_journal_page_last 1580
_journal_paper_doi 10.1021/la103894x
_journal_volume 27
_journal_year 2011
_chemical_formula_moiety 'C39 H25 N3'
_chemical_formula_sum 'C39 H25 N3'
_chemical_formula_weight 535.62
_chemical_name_systematic
; 
1-cyano-trans-1,2-bis-(4-carbazolyl)phenylethylene
;
_space_group_IT_number 15
_symmetry_cell_setting monoclinic
_symmetry_space_group_name_Hall '-C 2yc'
_symmetry_space_group_name_H-M 'C 1 2/c 1'
_atom_sites_solution_hydrogens geom
_atom_sites_solution_primary direct
_atom_sites_solution_secondary difmap
_audit_creation_method SHELXL-97
_cell_angle_alpha 90.00
_cell_angle_beta 90.241(6)
_cell_angle_gamma 90.00
_cell_formula_units_Z 8
_cell_length_a 36.027(8)
_cell_length_b 8.1258(17)
_cell_length_c 18.646(4)
_cell_measurement_reflns_used 2276
_cell_measurement_temperature 150(2)
_cell_measurement_theta_max 28.99
_cell_measurement_theta_min 2.47
_cell_volume 5459(2)
_computing_cell_refinement 'Bruker SAINT v7.56A'
_computing_data_collection 'Bruker APEX2 v2009.10.0'
_computing_data_reduction 'Bruker SAINT v7.56A'
_computing_molecular_graphics 'Bruker SHELXTL v6.14'
_computing_publication_material 'Bruker SHELXTL v6.14'
_computing_structure_refinement 'Bruker SHELXTL v6.14'
_computing_structure_solution 'Bruker SHELXTL v6.14'
_diffrn_ambient_temperature 150(2)
_diffrn_detector_area_resol_mean 0.8
_diffrn_measured_fraction_theta_full 0.998
_diffrn_measured_fraction_theta_max 0.998
_diffrn_measurement_device_type 'Bruker APEXII'
_diffrn_measurement_method 'omega scans'
_diffrn_radiation_monochromator 'Si-<111> channel cut crystal'
_diffrn_radiation_source synchrotron
_diffrn_radiation_type synchrotron
_diffrn_radiation_wavelength 0.77490
_diffrn_reflns_av_R_equivalents 0.0842
_diffrn_reflns_av_sigmaI/netI 0.0605
_diffrn_reflns_limit_h_max 44
_diffrn_reflns_limit_h_min -44
_diffrn_reflns_limit_k_max 10
_diffrn_reflns_limit_k_min -10
_diffrn_reflns_limit_l_max 23
_diffrn_reflns_limit_l_min -23
_diffrn_reflns_number 29279
_diffrn_reflns_theta_full 28.99
_diffrn_reflns_theta_max 28.99
_diffrn_reflns_theta_min 2.47
_exptl_absorpt_coefficient_mu 0.091
_exptl_absorpt_correction_T_max 0.9995
_exptl_absorpt_correction_T_min 0.9848
_exptl_absorpt_correction_type multi-scan
_exptl_absorpt_process_details 'SADABS v2008/1 (Sheldrick)'
_exptl_crystal_colour 'pale yellow'
_exptl_crystal_density_diffrn 1.303
_exptl_crystal_density_method 'not measured'
_exptl_crystal_description needle
_exptl_crystal_F_000 2240
_exptl_crystal_size_max 0.17
_exptl_crystal_size_mid 0.02
_exptl_crystal_size_min 0.005
_refine_diff_density_max 0.367
_refine_diff_density_min -0.221
_refine_diff_density_rms 0.047
_refine_ls_extinction_coef 0.00174(18)
_refine_ls_extinction_expression Fc^*^=kFc[1+0.001xFc^2^\l^3^/sin(2\q)]^-1/4^
_refine_ls_extinction_method SHELXL
_refine_ls_goodness_of_fit_ref 0.958
_refine_ls_hydrogen_treatment constr
_refine_ls_matrix_type full
_refine_ls_number_parameters 380
_refine_ls_number_reflns 5571
_refine_ls_number_restraints 0
_refine_ls_restrained_S_all 0.958
_refine_ls_R_factor_all 0.1061
_refine_ls_R_factor_gt 0.0482
_refine_ls_shift/su_max 0.000
_refine_ls_shift/su_mean 0.000
_refine_ls_structure_factor_coef Fsqd
_refine_ls_weighting_details 'calc w=1/[\s^2^(Fo^2^)+(0.0676P)^2^+0.0000P] where P=(Fo^2^+2Fc^2^)/3'
_refine_ls_weighting_scheme calc
_refine_ls_wR_factor_gt 0.1082
_refine_ls_wR_factor_ref 0.1325
_reflns_number_gt 3155
_reflns_number_total 5571
_reflns_threshold_expression >2\s(I)
_cod_data_source_file la103894x_si_002.cif
_cod_data_source_block CN-CPE
_cod_depositor_comments
;
The following automatic conversions were performed:

'_symmetry_cell_setting' value 'Monoclinic' changed to 'monoclinic'
according to /home/saulius/struct/CIF-dictionaries/cif_core.dic
dictionary named 'cif_core.dic' version 2.4.1 from 2010-06-29.

Automatic conversion script
Id: cif_fix_values 1715 2011-07-08 13:25:40Z adriana 
;
_cod_original_sg_symbol_H-M C2/c
_cod_database_code 4501470

loop_
_symmetry_equiv_pos_as_xyz
'x, y, z'
'-x, y, -z+1/2'
'x+1/2, y+1/2, z'
'-x+1/2, y+1/2, -z+1/2'
'-x, -y, -z'
'x, -y, z-1/2'
'-x+1/2, -y+1/2, -z'
'x+1/2, -y+1/2, z-1/2'

loop_
_atom_site_label
_atom_site_type_symbol
_atom_site_fract_x
_atom_site_fract_y
_atom_site_fract_z
_atom_site_U_iso_or_equiv
_atom_site_adp_type
_atom_site_occupancy
_atom_site_symmetry_multiplicity
_atom_site_calc_flag
_atom_site_refinement_flags
N1 N 0.15422(5) 0.9015(2) 0.19487(9) 0.0365(4) Uani 1 1 d .
N2 N 0.24169(5) 0.4215(2) -0.07946(11) 0.0473(5) Uani 1 1 d .
N3 N 0.41391(5) 0.0684(2) -0.02298(9) 0.0363(4) Uani 1 1 d .
C1 C 0.11850(6) 0.8546(3) 0.21551(11) 0.0365(5) Uani 1 1 d .
C2 C 0.10036(6) 0.7041(3) 0.20687(12) 0.0428(6) Uani 1 1 d .
H2 H 0.1116 0.6157 0.1816 0.051 Uiso 1 1 calc R
C3 C 0.06524(7) 0.6888(3) 0.23676(13) 0.0474(6) Uani 1 1 d .
H3 H 0.0523 0.5876 0.2318 0.057 Uiso 1 1 calc R
C4 C 0.04856(7) 0.8175(3) 0.27366(13) 0.0486(6) Uani 1 1 d .
H4 H 0.0247 0.8022 0.2941 0.058 Uiso 1 1 calc R
C5 C 0.06629(6) 0.9677(3) 0.28101(12) 0.0443(6) Uani 1 1 d .
H5 H 0.0547 1.0561 0.3056 0.053 Uiso 1 1 calc R
C6 C 0.10152(6) 0.9868(3) 0.25163(11) 0.0379(5) Uani 1 1 d .
C7 C 0.12802(6) 1.1219(3) 0.25137(11) 0.0373(5) Uani 1 1 d .
C8 C 0.12689(7) 1.2845(3) 0.27592(12) 0.0440(6) Uani 1 1 d .
H8 H 0.1054 1.3255 0.2994 0.053 Uiso 1 1 calc R
C9 C 0.15735(7) 1.3847(3) 0.26560(13) 0.0476(6) Uani 1 1 d .
H9 H 0.1570 1.4946 0.2830 0.057 Uiso 1 1 calc R
C10 C 0.18864(7) 1.3265(3) 0.22988(12) 0.0444(6) Uani 1 1 d .
H10 H 0.2089 1.3989 0.2221 0.053 Uiso 1 1 calc R
C11 C 0.19092(6) 1.1653(3) 0.20535(12) 0.0402(5) Uani 1 1 d .
H11 H 0.2125 1.1256 0.1817 0.048 Uiso 1 1 calc R
C12 C 0.16014(6) 1.0641(3) 0.21694(11) 0.0361(5) Uani 1 1 d .
C13 C 0.18071(6) 0.8008(3) 0.15919(11) 0.0361(5) Uani 1 1 d .
C14 C 0.17194(6) 0.7229(3) 0.09497(12) 0.0416(5) Uani 1 1 d .
H14 H 0.1478 0.7348 0.0749 0.050 Uiso 1 1 calc R
C15 C 0.19811(6) 0.6282(3) 0.06010(12) 0.0423(6) Uani 1 1 d .
H15 H 0.1915 0.5733 0.0169 0.051 Uiso 1 1 calc R
C16 C 0.23392(6) 0.6117(3) 0.08706(12) 0.0379(5) Uani 1 1 d .
C17 C 0.24260(6) 0.6928(3) 0.15097(13) 0.0443(6) Uani 1 1 d .
H17 H 0.2671 0.6855 0.1698 0.053 Uiso 1 1 calc R
C18 C 0.21610(6) 0.7839(3) 0.18765(12) 0.0421(6) Uani 1 1 d .
H18 H 0.2222 0.8343 0.2321 0.051 Uiso 1 1 calc R
C19 C 0.26233(6) 0.5114(3) 0.04891(12) 0.0399(5) Uani 1 1 d .
C20 C 0.25224(6) 0.4591(3) -0.02354(13) 0.0406(5) Uani 1 1 d .
C21 C 0.29436(6) 0.4631(3) 0.07839(13) 0.0426(6) Uani 1 1 d .
H21 H 0.2981 0.4981 0.1265 0.051 Uiso 1 1 calc R
C22 C 0.32487(6) 0.3646(3) 0.04851(12) 0.0385(5) Uani 1 1 d .
C23 C 0.33231(6) 0.3474(3) -0.02486(12) 0.0415(5) Uani 1 1 d .
H23 H 0.3172 0.4029 -0.0589 0.050 Uiso 1 1 calc R
C24 C 0.36166(6) 0.2498(3) -0.04842(12) 0.0390(5) Uani 1 1 d .
H24 H 0.3661 0.2382 -0.0983 0.047 Uiso 1 1 calc R
C25 C 0.38433(6) 0.1699(2) 0.00053(11) 0.0353(5) Uani 1 1 d .
C26 C 0.37781(6) 0.1897(3) 0.07374(12) 0.0381(5) Uani 1 1 d .
H26 H 0.3936 0.1374 0.1078 0.046 Uiso 1 1 calc R
C27 C 0.34848(6) 0.2852(3) 0.09677(12) 0.0398(5) Uani 1 1 d .
H27 H 0.3443 0.2970 0.1468 0.048 Uiso 1 1 calc R
C28 C 0.41996(6) -0.0947(3) -0.00063(11) 0.0351(5) Uani 1 1 d .
C29 C 0.39758(6) -0.1940(3) 0.04205(12) 0.0394(5) Uani 1 1 d .
H29 H 0.3754 -0.1531 0.0629 0.047 Uiso 1 1 calc R
C30 C 0.40905(6) -0.3551(3) 0.05290(12) 0.0443(6) Uani 1 1 d .
H30 H 0.3944 -0.4258 0.0819 0.053 Uiso 1 1 calc R
C31 C 0.44151(7) -0.4157(3) 0.02238(13) 0.0478(6) Uani 1 1 d .
H31 H 0.4486 -0.5266 0.0308 0.057 Uiso 1 1 calc R
C32 C 0.46351(7) -0.3166(3) -0.01999(13) 0.0441(6) Uani 1 1 d .
H32 H 0.4856 -0.3588 -0.0408 0.053 Uiso 1 1 calc R
C33 C 0.45284(6) -0.1537(3) -0.03191(11) 0.0369(5) Uani 1 1 d .
C34 C 0.46806(6) -0.0199(3) -0.07434(11) 0.0363(5) Uani 1 1 d .
C35 C 0.50009(6) -0.0022(3) -0.11547(12) 0.0426(6) Uani 1 1 d .
H35 H 0.5176 -0.0892 -0.1183 0.051 Uiso 1 1 calc R
C36 C 0.50599(6) 0.1424(3) -0.15182(13) 0.0459(6) Uani 1 1 d .
H36 H 0.5276 0.1546 -0.1804 0.055 Uiso 1 1 calc R
C37 C 0.48052(6) 0.2722(3) -0.14726(12) 0.0456(6) Uani 1 1 d .
H37 H 0.4851 0.3707 -0.1733 0.055 Uiso 1 1 calc R
C38 C 0.44888(6) 0.2604(3) -0.10575(12) 0.0407(5) Uani 1 1 d .
H38 H 0.4318 0.3491 -0.1024 0.049 Uiso 1 1 calc R
C39 C 0.44310(6) 0.1132(3) -0.06904(11) 0.0361(5) Uani 1 1 d .

loop_
_atom_site_aniso_label
_atom_site_aniso_U_11
_atom_site_aniso_U_22
_atom_site_aniso_U_33
_atom_site_aniso_U_23
_atom_site_aniso_U_13
_atom_site_aniso_U_12
N1 0.0343(10) 0.0330(10) 0.0422(10) -0.0065(8) 0.0030(8) -0.0005(8)
N2 0.0450(12) 0.0462(12) 0.0506(13) -0.0086(10) 0.0043(10) -0.0007(9)
N3 0.0368(10) 0.0316(10) 0.0406(10) 0.0038(8) 0.0059(8) 0.0060(8)
C1 0.0341(12) 0.0383(13) 0.0372(12) 0.0025(10) -0.0020(9) 0.0039(10)
C2 0.0438(14) 0.0403(13) 0.0445(13) 0.0000(11) -0.0038(11) -0.0030(11)
C3 0.0462(14) 0.0493(15) 0.0465(14) 0.0085(12) -0.0074(11) -0.0111(12)
C4 0.0400(13) 0.0575(17) 0.0482(14) 0.0104(13) -0.0010(11) -0.0017(12)
C5 0.0399(13) 0.0512(15) 0.0418(13) 0.0041(11) 0.0019(11) 0.0084(11)
C6 0.0391(12) 0.0379(13) 0.0366(12) 0.0050(10) -0.0009(10) 0.0043(10)
C7 0.0417(13) 0.0345(12) 0.0358(12) 0.0021(10) 0.0017(10) 0.0071(10)
C8 0.0507(15) 0.0365(13) 0.0449(14) -0.0003(10) 0.0066(11) 0.0100(11)
C9 0.0581(16) 0.0312(12) 0.0533(15) -0.0044(11) -0.0002(12) 0.0048(12)
C10 0.0476(14) 0.0337(13) 0.0519(14) 0.0005(11) -0.0017(11) -0.0025(11)
C11 0.0374(12) 0.0373(13) 0.0460(13) -0.0015(11) 0.0018(10) 0.0007(10)
C12 0.0375(12) 0.0349(12) 0.0359(12) -0.0019(10) -0.0022(10) 0.0066(10)
C13 0.0364(12) 0.0304(11) 0.0417(13) -0.0007(10) 0.0035(10) 0.0020(9)
C14 0.0415(13) 0.0416(13) 0.0416(13) -0.0050(11) -0.0004(10) 0.0029(11)
C15 0.0450(14) 0.0394(13) 0.0425(13) -0.0063(11) 0.0013(11) 0.0014(11)
C16 0.0435(13) 0.0258(11) 0.0444(13) -0.0011(10) 0.0072(10) 0.0004(10)
C17 0.0335(12) 0.0393(13) 0.0600(15) -0.0047(12) -0.0022(11) 0.0050(10)
C18 0.0444(14) 0.0379(13) 0.0440(13) -0.0074(10) -0.0040(11) 0.0032(11)
C19 0.0442(13) 0.0287(12) 0.0468(14) 0.0005(10) 0.0027(11) -0.0018(10)
C20 0.0402(13) 0.0305(12) 0.0513(15) -0.0016(11) 0.0045(11) -0.0017(10)
C21 0.0470(14) 0.0342(12) 0.0465(14) 0.0022(10) 0.0033(11) 0.0012(10)
C22 0.0375(12) 0.0301(12) 0.0480(14) 0.0037(10) 0.0069(10) 0.0002(10)
C23 0.0386(13) 0.0389(13) 0.0471(14) 0.0079(11) -0.0006(10) 0.0052(10)
C24 0.0393(13) 0.0386(13) 0.0392(13) 0.0046(10) 0.0020(10) 0.0032(10)
C25 0.0328(12) 0.0299(11) 0.0434(13) 0.0018(10) 0.0036(10) 0.0021(9)
C26 0.0383(13) 0.0356(12) 0.0403(13) 0.0047(10) 0.0016(10) 0.0006(10)
C27 0.0450(14) 0.0338(12) 0.0407(13) 0.0019(10) 0.0062(11) 0.0010(10)
C28 0.0376(12) 0.0304(11) 0.0372(12) -0.0021(9) -0.0026(10) 0.0031(10)
C29 0.0399(13) 0.0362(13) 0.0422(13) 0.0029(10) -0.0013(10) 0.0016(10)
C30 0.0504(14) 0.0350(13) 0.0476(14) 0.0029(11) -0.0057(11) -0.0032(11)
C31 0.0574(16) 0.0322(12) 0.0539(15) 0.0002(11) -0.0056(12) 0.0055(12)
C32 0.0457(14) 0.0375(13) 0.0492(14) -0.0063(11) -0.0022(11) 0.0078(11)
C33 0.0373(12) 0.0346(12) 0.0387(12) -0.0047(10) -0.0036(10) 0.0019(10)
C34 0.0359(12) 0.0393(13) 0.0337(12) -0.0053(10) -0.0011(10) -0.0010(10)
C35 0.0371(13) 0.0492(14) 0.0415(13) -0.0108(11) 0.0023(10) 0.0031(11)
C36 0.0396(13) 0.0534(15) 0.0448(14) -0.0059(12) 0.0074(11) -0.0064(12)
C37 0.0476(14) 0.0457(14) 0.0435(14) 0.0017(11) 0.0034(11) -0.0073(12)
C38 0.0432(14) 0.0360(13) 0.0430(13) 0.0033(10) 0.0017(11) 0.0025(10)
C39 0.0336(12) 0.0375(12) 0.0373(12) -0.0021(10) 0.0015(9) 0.0014(10)

loop_
_atom_type_symbol
_atom_type_description
_atom_type_scat_dispersion_real
_atom_type_scat_dispersion_imag
_atom_type_scat_source
C C -0.0020 0.0020 'International Tables Vol C Tables 4.2.6.8 and 6.1.1.4'
H H 0.0000 0.0000 'International Tables Vol C Tables 4.2.6.8 and 6.1.1.4'
N N -0.0031 0.0040 'International Tables Vol C Tables 4.2.6.8 and 6.1.1.4'

loop_
_geom_angle_atom_site_label_1
_geom_angle_atom_site_label_2
_geom_angle_atom_site_label_3
_geom_angle
C1 N1 C12 108.41(17)
C1 N1 C13 126.27(18)
C12 N1 C13 125.30(17)
C28 N3 C39 108.03(16)
C28 N3 C25 124.89(17)
C39 N3 C25 127.01(17)
C2 C1 N1 129.7(2)
C2 C1 C6 121.3(2)
N1 C1 C6 109.02(19)
C3 C2 C1 117.3(2)
C3 C2 H2 121.3
C1 C2 H2 121.3
C4 C3 C2 121.8(2)
C4 C3 H3 119.1
C2 C3 H3 119.1
C5 C4 C3 120.8(2)
C5 C4 H4 119.6
C3 C4 H4 119.6
C4 C5 C6 118.7(2)
C4 C5 H5 120.7
C6 C5 H5 120.7
C5 C6 C1 120.1(2)
C5 C6 C7 133.2(2)
C1 C6 C7 106.70(19)
C8 C7 C12 119.3(2)
C8 C7 C6 133.7(2)
C12 C7 C6 106.93(19)
C9 C8 C7 119.1(2)
C9 C8 H8 120.4
C7 C8 H8 120.4
C8 C9 C10 120.7(2)
C8 C9 H9 119.6
C10 C9 H9 119.6
C11 C10 C9 121.7(2)
C11 C10 H10 119.1
C9 C10 H10 119.1
C10 C11 C12 117.1(2)
C10 C11 H11 121.5
C12 C11 H11 121.5
C11 C12 N1 129.02(19)
C11 C12 C7 121.9(2)
N1 C12 C7 108.93(19)
C18 C13 C14 119.4(2)
C18 C13 N1 119.71(19)
C14 C13 N1 120.91(19)
C15 C14 C13 120.4(2)
C15 C14 H14 119.8
C13 C14 H14 119.8
C14 C15 C16 121.2(2)
C14 C15 H15 119.4
C16 C15 H15 119.4
C15 C16 C17 117.9(2)
C15 C16 C19 121.2(2)
C17 C16 C19 120.9(2)
C18 C17 C16 121.3(2)
C18 C17 H17 119.4
C16 C17 H17 119.4
C13 C18 C17 119.8(2)
C13 C18 H18 120.1
C17 C18 H18 120.1
C21 C19 C20 120.4(2)
C21 C19 C16 123.9(2)
C20 C19 C16 115.56(19)
N2 C20 C19 175.0(2)
C19 C21 C22 130.5(2)
C19 C21 H21 114.7
C22 C21 H21 114.7
C27 C22 C23 117.7(2)
C27 C22 C21 117.5(2)
C23 C22 C21 124.8(2)
C24 C23 C22 120.8(2)
C24 C23 H23 119.6
C22 C23 H23 119.6
C25 C24 C23 120.4(2)
C25 C24 H24 119.8
C23 C24 H24 119.8
C24 C25 C26 119.3(2)
C24 C25 N3 120.75(19)
C26 C25 N3 119.95(19)
C27 C26 C25 120.1(2)
C27 C26 H26 120.0
C25 C26 H26 120.0
C26 C27 C22 121.7(2)
C26 C27 H27 119.2
C22 C27 H27 119.2
C29 C28 N3 128.75(19)
C29 C28 C33 122.02(19)
N3 C28 C33 109.14(18)
C30 C29 C28 117.2(2)
C30 C29 H29 121.4
C28 C29 H29 121.4
C29 C30 C31 121.6(2)
C29 C30 H30 119.2
C31 C30 H30 119.2
C32 C31 C30 120.9(2)
C32 C31 H31 119.6
C30 C31 H31 119.6
C31 C32 C33 119.1(2)
C31 C32 H32 120.5
C33 C32 H32 120.5
C32 C33 C28 119.3(2)
C32 C33 C34 133.8(2)
C28 C33 C34 106.93(18)
C35 C34 C39 119.2(2)
C35 C34 C33 133.7(2)
C39 C34 C33 107.07(18)
C36 C35 C34 119.3(2)
C36 C35 H35 120.3
C34 C35 H35 120.3
C35 C36 C37 120.8(2)
C35 C36 H36 119.6
C37 C36 H36 119.6
C38 C37 C36 121.5(2)
C38 C37 H37 119.2
C36 C37 H37 119.2
C37 C38 C39 117.3(2)
C37 C38 H38 121.3
C39 C38 H38 121.3
C38 C39 N3 129.41(19)
C38 C39 C34 121.8(2)
N3 C39 C34 108.79(18)

loop_
_geom_bond_atom_site_label_1
_geom_bond_atom_site_label_2
_geom_bond_distance
N1 C1 1.398(3)
N1 C12 1.400(3)
N1 C13 1.424(3)
N2 C20 1.150(3)
N3 C28 1.406(3)
N3 C39 1.408(3)
N3 C25 1.418(3)
C1 C2 1.395(3)
C1 C6 1.409(3)
C2 C3 1.390(3)
C2 H2 0.9500
C3 C4 1.390(3)
C3 H3 0.9500
C4 C5 1.384(3)
C4 H4 0.9500
C5 C6 1.393(3)
C5 H5 0.9500
C6 C7 1.455(3)
C7 C8 1.400(3)
C7 C12 1.406(3)
C8 C9 1.381(3)
C8 H8 0.9500
C9 C10 1.394(3)
C9 H9 0.9500
C10 C11 1.390(3)
C10 H10 0.9500
C11 C12 1.398(3)
C11 H11 0.9500
C13 C18 1.386(3)
C13 C14 1.390(3)
C14 C15 1.382(3)
C14 H14 0.9500
C15 C16 1.389(3)
C15 H15 0.9500
C16 C17 1.396(3)
C16 C19 1.492(3)
C17 C18 1.390(3)
C17 H17 0.9500
C18 H18 0.9500
C19 C21 1.335(3)
C19 C20 1.461(3)
C21 C22 1.471(3)
C21 H21 0.9500
C22 C27 1.394(3)
C22 C23 1.402(3)
C23 C24 1.394(3)
C23 H23 0.9500
C24 C25 1.384(3)
C24 H24 0.9500
C25 C26 1.396(3)
C26 C27 1.381(3)
C26 H26 0.9500
C27 H27 0.9500
C28 C29 1.392(3)
C28 C33 1.407(3)
C29 C30 1.387(3)
C29 H29 0.9500
C30 C31 1.392(3)
C30 H30 0.9500
C31 C32 1.380(3)
C31 H31 0.9500
C32 C33 1.396(3)
C32 H32 0.9500
C33 C34 1.453(3)
C34 C35 1.396(3)
C34 C39 1.411(3)
C35 C36 1.373(3)
C35 H35 0.9500
C36 C37 1.401(3)
C36 H36 0.9500
C37 C38 1.384(3)
C37 H37 0.9500
C38 C39 1.394(3)
C38 H38 0.9500

loop_
_geom_torsion_atom_site_label_1
_geom_torsion_atom_site_label_2
_geom_torsion_atom_site_label_3
_geom_torsion_atom_site_label_4
_geom_torsion
C12 N1 C1 C2 -178.5(2)
C13 N1 C1 C2 -0.1(3)
C12 N1 C1 C6 -0.6(2)
C13 N1 C1 C6 177.83(19)
N1 C1 C2 C3 176.2(2)
C6 C1 C2 C3 -1.4(3)
C1 C2 C3 C4 0.2(3)
C2 C3 C4 C5 1.0(4)
C3 C4 C5 C6 -1.0(3)
C4 C5 C6 C1 -0.2(3)
C4 C5 C6 C7 -177.5(2)
C2 C1 C6 C5 1.5(3)
N1 C1 C6 C5 -176.62(18)
C2 C1 C6 C7 179.45(19)
N1 C1 C6 C7 1.3(2)
C5 C6 C7 C8 -5.3(4)
C1 C6 C7 C8 177.1(2)
C5 C6 C7 C12 176.0(2)
C1 C6 C7 C12 -1.6(2)
C12 C7 C8 C9 0.1(3)
C6 C7 C8 C9 -178.4(2)
C7 C8 C9 C10 1.3(3)
C8 C9 C10 C11 -2.0(4)
C9 C10 C11 C12 1.1(3)
C10 C11 C12 N1 176.4(2)
C10 C11 C12 C7 0.5(3)
C1 N1 C12 C11 -176.7(2)
C13 N1 C12 C11 4.8(3)
C1 N1 C12 C7 -0.4(2)
C13 N1 C12 C7 -178.86(18)
C8 C7 C12 C11 -1.1(3)
C6 C7 C12 C11 177.86(19)
C8 C7 C12 N1 -177.70(19)
C6 C7 C12 N1 1.2(2)
C1 N1 C13 C18 -126.9(2)
C12 N1 C13 C18 51.2(3)
C1 N1 C13 C14 54.9(3)
C12 N1 C13 C14 -126.9(2)
C18 C13 C14 C15 0.5(3)
N1 C13 C14 C15 178.7(2)
C13 C14 C15 C16 -1.6(3)
C14 C15 C16 C17 0.6(3)
C14 C15 C16 C19 -179.1(2)
C15 C16 C17 C18 1.6(3)
C19 C16 C17 C18 -178.7(2)
C14 C13 C18 C17 1.6(3)
N1 C13 C18 C17 -176.61(19)
C16 C17 C18 C13 -2.7(3)
C15 C16 C19 C21 -165.8(2)
C17 C16 C19 C21 14.5(3)
C15 C16 C19 C20 11.0(3)
C17 C16 C19 C20 -168.8(2)
C21 C19 C20 N2 164(3)
C16 C19 C20 N2 -13(3)
C20 C19 C21 C22 3.2(4)
C16 C19 C21 C22 179.8(2)
C19 C21 C22 C27 -158.1(2)
C19 C21 C22 C23 23.1(4)
C27 C22 C23 C24 1.9(3)
C21 C22 C23 C24 -179.3(2)
C22 C23 C24 C25 -0.9(3)
C23 C24 C25 C26 -0.8(3)
C23 C24 C25 N3 179.1(2)
C28 N3 C25 C24 -128.2(2)
C39 N3 C25 C24 55.2(3)
C28 N3 C25 C26 51.7(3)
C39 N3 C25 C26 -124.9(2)
C24 C25 C26 C27 1.5(3)
N3 C25 C26 C27 -178.44(19)
C25 C26 C27 C22 -0.4(3)
C23 C22 C27 C26 -1.3(3)
C21 C22 C27 C26 179.8(2)
C39 N3 C28 C29 -176.4(2)
C25 N3 C28 C29 6.4(3)
C39 N3 C28 C33 0.2(2)
C25 N3 C28 C33 -176.90(18)
N3 C28 C29 C30 176.4(2)
C33 C28 C29 C30 0.1(3)
C28 C29 C30 C31 -0.2(3)
C29 C30 C31 C32 0.0(3)
C30 C31 C32 C33 0.1(3)
C31 C32 C33 C28 -0.1(3)
C31 C32 C33 C34 -177.5(2)
C29 C28 C33 C32 0.0(3)
N3 C28 C33 C32 -176.92(19)
C29 C28 C33 C34 177.99(19)
N3 C28 C33 C34 1.1(2)
C32 C33 C34 C35 -4.4(4)
C28 C33 C34 C35 178.0(2)
C32 C33 C34 C39 175.6(2)
C28 C33 C34 C39 -2.0(2)
C39 C34 C35 C36 -2.2(3)
C33 C34 C35 C36 177.9(2)
C34 C35 C36 C37 0.8(3)
C35 C36 C37 C38 0.6(4)
C36 C37 C38 C39 -0.6(3)
C37 C38 C39 N3 179.3(2)
C37 C38 C39 C34 -0.8(3)
C28 N3 C39 C38 178.4(2)
C25 N3 C39 C38 -4.5(4)
C28 N3 C39 C34 -1.5(2)
C25 N3 C39 C34 175.57(18)
C35 C34 C39 C38 2.2(3)
C33 C34 C39 C38 -177.8(2)
C35 C34 C39 N3 -177.84(18)
C33 C34 C39 N3 2.1(2)

loop_
_cod_related_entry_id
_cod_related_entry_database
_cod_related_entry_code
1 ChemSpider 30661340
